data_4101530
loop_
_publ_author_name
'Manos, Manolis J'
'Chrissafis, Konstantinos'
'Kanatzidis, Mercouri G'

_publ_section_title
;
 Unique pore selectivity for Cs+ and exceptionally high NH4+ exchange
 capacity of the chalcogenide material K6Sn[Zn4Sn4S17].
;
_journal_issue 27
_journal_name_full 'Journal of the American Chemical Society'
_journal_page_first 8875
_journal_page_last 8883
_journal_paper_doi 10.1021/ja061342t
_journal_volume 128
_journal_year 2006
_chemical_formula_moiety 'K4.59 (NH4)1.41 S17 Sn5 Zn4'
_chemical_formula_sum 'H5.64 K4.59 N1.41 S17 Sn5 Zn4'
_chemical_formula_weight 1605.13
_chemical_name_systematic
; 
 ? 
;
_space_group_IT_number 119
_symmetry_space_group_name_Hall 'I -4 -2'
_symmetry_space_group_name_H-M 'I -4 m 2'
_atom_sites_solution_hydrogens geom
_atom_sites_solution_primary direct
_atom_sites_solution_secondary difmap
_audit_creation_method SHELXL-97
_cell_angle_alpha 90.00
_cell_angle_beta 90.00
_cell_angle_gamma 90.00
_cell_formula_units_Z 2
_cell_length_a 13.829(5)
_cell_length_b 13.829(5)
_cell_length_c 9.810(7)
_cell_measurement_temperature 293(2)
_cell_volume 1876.0(15)
_computing_structure_refinement 'SHELXL-97 (Sheldrick, 1997)'
_computing_structure_solution 'SHELXS-97 (Sheldrick, 1990)'
_diffrn_ambient_temperature 293(2)
_diffrn_measured_fraction_theta_full 0.969
_diffrn_measured_fraction_theta_max 0.969
_diffrn_radiation_monochromator graphite
_diffrn_radiation_source 'fine-focus sealed tube'
_diffrn_radiation_type MoK\a
_diffrn_radiation_wavelength 0.71073
_diffrn_reflns_av_R_equivalents 0.1523
_diffrn_reflns_av_sigmaI/netI 0.0979
_diffrn_reflns_limit_h_max 17
_diffrn_reflns_limit_h_min -18
_diffrn_reflns_limit_k_max 18
_diffrn_reflns_limit_k_min -17
_diffrn_reflns_limit_l_max 12
_diffrn_reflns_limit_l_min -12
_diffrn_reflns_number 10013
_diffrn_reflns_theta_full 28.21
_diffrn_reflns_theta_max 28.21
_diffrn_reflns_theta_min 2.08
_exptl_absorpt_coefficient_mu 7.236
_exptl_crystal_density_diffrn 2.831
_exptl_crystal_density_method 'not measured'
_exptl_crystal_F_000 1478
_refine_diff_density_max 2.252
_refine_diff_density_min -1.709
_refine_diff_density_rms 0.378
_refine_ls_abs_structure_details 'Flack H D (1983), Acta Cryst. A39, 876-881'
_refine_ls_abs_structure_Flack 0.04(8)
_refine_ls_extinction_coef 0.0018(3)
_refine_ls_extinction_expression Fc^*^=kFc[1+0.001xFc^2^\l^3^/sin(2\q)]^-1/4^
_refine_ls_extinction_method SHELXL
_refine_ls_goodness_of_fit_ref 1.078
_refine_ls_hydrogen_treatment mixed
_refine_ls_matrix_type full
_refine_ls_number_parameters 53
_refine_ls_number_reflns 1194
_refine_ls_number_restraints 0
_refine_ls_restrained_S_all 1.078
_refine_ls_R_factor_all 0.1020
_refine_ls_R_factor_gt 0.0685
_refine_ls_shift/su_max 0.000
_refine_ls_shift/su_mean 0.000
_refine_ls_structure_factor_coef Fsqd
_refine_ls_weighting_details 'calc w=1/[\s^2^(Fo^2^)+(0.0923P)^2^+0.0000P] where P=(Fo^2^+2Fc^2^)/3'
_refine_ls_weighting_scheme calc
_refine_ls_wR_factor_gt 0.1326
_refine_ls_wR_factor_ref 0.1634
_reflns_number_gt 911
_reflns_number_total 1194
_reflns_threshold_expression >2sigma(I)
_cod_data_source_file ja061342tsi20060224_055542.cif
_cod_data_source_block knh4fa
_cod_database_code 4101530

loop_
_symmetry_equiv_pos_as_xyz
'x, y, z'
'-x, -y, z'
'y, -x, -z'
'-y, x, -z'
'x, -y, z'
'-x, y, z'
'y, x, -z'
'-y, -x, -z'
'x+1/2, y+1/2, z+1/2'
'-x+1/2, -y+1/2, z+1/2'
'y+1/2, -x+1/2, -z+1/2'
'-y+1/2, x+1/2, -z+1/2'
'x+1/2, -y+1/2, z+1/2'
'-x+1/2, y+1/2, z+1/2'
'y+1/2, x+1/2, -z+1/2'
'-y+1/2, -x+1/2, -z+1/2'

loop_
_atom_site_label
_atom_site_type_symbol
_atom_site_fract_x
_atom_site_fract_y
_atom_site_fract_z
_atom_site_U_iso_or_equiv
_atom_site_adp_type
_atom_site_occupancy
_atom_site_symmetry_multiplicity
_atom_site_calc_flag
_atom_site_refinement_flags
Sn1 Sn 0.0000 0.0000 0.0000 0.0204(8) Uani 1 8 d S
Sn2 Sn 0.0000 0.27657(10) -0.02660(15) 0.0196(4) Uani 1 2 d S
Zn Zn 0.13814(17) 0.5000 -0.1119(3) 0.0189(6) Uani 1 2 d S
S1 S 0.0000 0.5000 -0.2500 0.017(2) Uani 1 8 d S
S2 S 0.1421(3) 0.3640(3) 0.0303(4) 0.0266(10) Uani 1 1 d .
S3 S 0.0000 0.1435(4) 0.1382(6) 0.0339(16) Uani 1 2 d S
S4 S 0.0000 0.2199(4) -0.2545(7) 0.0339(16) Uani 1 2 d S
K1 K 0.0000 0.5000 0.2500 0.031(3) Uani 1 8 d S
K2 K 0.2588(4) 0.2412(4) 0.2500 0.056(4) Uani 0.65(3) 2 d SP
N N 0.2588(4) 0.2412(4) 0.2500 0.056(4) Uani 0.35 2 d SP
K3 K 0.062(3) 0.062(3) -0.5000 0.16(2) Uani 0.25 2 d SP

loop_
_atom_site_aniso_label
_atom_site_aniso_U_11
_atom_site_aniso_U_22
_atom_site_aniso_U_33
_atom_site_aniso_U_23
_atom_site_aniso_U_13
_atom_site_aniso_U_12
Sn1 0.0154(9) 0.0154(9) 0.030(2) 0.000 0.000 0.000
Sn2 0.0258(9) 0.0119(8) 0.0210(7) 0.0019(6) 0.000 0.000
Zn 0.0169(13) 0.0189(13) 0.0209(13) 0.000 -0.0005(11) 0.000
S1 0.015(3) 0.015(3) 0.022(6) 0.000 0.000 0.000
S2 0.027(2) 0.0244(19) 0.029(2) 0.007(2) -0.0091(19) -0.0016(14)
S3 0.067(5) 0.012(3) 0.022(3) -0.001(2) 0.000 0.000
S4 0.056(4) 0.020(3) 0.026(3) -0.004(3) 0.000 0.000
K1 0.027(4) 0.027(4) 0.038(6) 0.000 0.000 0.000
K2 0.067(5) 0.067(5) 0.035(6) -0.005(4) -0.005(4) 0.050(5)
N 0.067(5) 0.067(5) 0.035(6) -0.005(4) -0.005(4) 0.050(5)
K3 0.16(3) 0.16(3) 0.17(4) -0.06(3) 0.06(3) 0.00(3)

loop_
_atom_type_symbol
_atom_type_description
_atom_type_scat_dispersion_real
_atom_type_scat_dispersion_imag
_atom_type_scat_source
N N 0.0061 0.0033 'International Tables Vol C Tables 4.2.6.8 and 6.1.1.4'
S S 0.1246 0.1234 'International Tables Vol C Tables 4.2.6.8 and 6.1.1.4'
K K 0.2009 0.2494 'International Tables Vol C Tables 4.2.6.8 and 6.1.1.4'
Zn Zn 0.2839 1.4301 'International Tables Vol C Tables 4.2.6.8 and 6.1.1.4'
Sn Sn -0.6537 1.4246 'International Tables Vol C Tables 4.2.6.8 and 6.1.1.4'

loop_
_geom_angle_atom_site_label_1
_geom_angle_atom_site_label_2
_geom_angle_atom_site_label_3
_geom_angle
_geom_angle_site_symmetry_1
_geom_angle_site_symmetry_3
S3 Sn1 S3 108.55(14) 4 .
S3 Sn1 S3 108.55(14) 4 2
S3 Sn1 S3 111.3(3) . 2
S3 Sn1 S3 111.3(3) 4 3
S3 Sn1 S3 108.55(14) . 3
S3 Sn1 S3 108.55(14) 2 3
S4 Sn2 S2 112.97(13) . .
S4 Sn2 S2 112.97(13) . 6
S2 Sn2 S2 111.7(2) . 6
S4 Sn2 S3 112.0(2) . .
S2 Sn2 S3 103.16(13) . .
S2 Sn2 S3 103.16(13) 6 .
S4 Sn2 K2 57.48(4) . 4
S2 Sn2 K2 148.27(13) . 4
S2 Sn2 K2 57.97(11) 6 4
S3 Sn2 K2 108.40(11) . 4
S4 Sn2 K2 57.48(4) . 10_554
S2 Sn2 K2 57.97(11) . 10_554
S2 Sn2 K2 148.27(13) 6 10_554
S3 Sn2 K2 108.40(11) . 10_554
K2 Sn2 K2 113.05(9) 4 10_554
S4 Sn2 K1 150.60(15) . .
S2 Sn2 K1 57.46(11) . .
S2 Sn2 K1 57.46(11) 6 .
S3 Sn2 K1 97.41(14) . .
K2 Sn2 K1 114.07(5) 4 .
K2 Sn2 K1 114.07(5) 10_554 .
S1 Zn S2 111.31(12) . 5_565
S1 Zn S2 111.31(12) . .
S2 Zn S2 106.8(2) 5_565 .
S1 Zn S4 110.94(19) . 12_554
S2 Zn S4 108.14(15) 5_565 12_554
S2 Zn S4 108.14(15) . 12_554
S1 Zn K2 95.62(8) . 3_565
S2 Zn K2 60.53(12) 5_565 3_565
S2 Zn K2 153.07(14) . 3_565
S4 Zn K2 59.98(4) 12_554 3_565
S1 Zn K2 95.62(8) . 10_554
S2 Zn K2 153.07(14) 5_565 10_554
S2 Zn K2 60.53(12) . 10_554
S4 Zn K2 59.98(4) 12_554 10_554
K2 Zn K2 118.97(7) 3_565 10_554
S1 Zn K1 97.06(8) . .
S2 Zn K1 59.10(12) 5_565 .
S2 Zn K1 59.10(12) . .
S4 Zn K1 152.00(18) 12_554 .
K2 Zn K1 118.85(4) 3_565 .
K2 Zn K1 118.85(4) 10_554 .
Zn S1 Zn 109.54(6) . 11_454
Zn S1 Zn 109.54(6) . 12_554
Zn S1 Zn 109.32(13) 11_454 12_554
Zn S1 Zn 109.32(13) . 2_565
Zn S1 Zn 109.54(6) 11_454 2_565
Zn S1 Zn 109.54(6) 12_554 2_565
Zn S2 Sn2 104.47(16) . .
Zn S2 K2 147.49(17) . .
Sn2 S2 K2 107.88(13) . .
Zn S2 K2 82.61(17) . 10_554
Sn2 S2 K2 85.74(13) . 10_554
K2 S2 K2 96.59(11) . 10_554
Zn S2 K1 85.51(13) . .
Sn2 S2 K1 87.33(13) . .
K2 S2 K1 98.95(16) . .
K2 S2 K1 164.29(17) 10_554 .
Sn1 S3 Sn2 104.4(2) . .
Zn S4 Sn2 104.4(2) 11_454 .
Zn S4 K3 98.2(6) 11_454 4_554
Sn2 S4 K3 153.0(2) . 4_554
Zn S4 K3 98.2(6) 11_454 .
Sn2 S4 K3 153.0(2) . .
K3 S4 K3 29.4(16) 4_554 .
Zn S4 K2 82.82(14) 11_454 10_554
Sn2 S4 K2 86.27(12) . 10_554
K3 S4 K2 111.3(7) 4_554 10_554
K3 S4 K2 82.1(8) . 10_554
Zn S4 K2 82.82(14) 11_454 4
Sn2 S4 K2 86.27(12) . 4
K3 S4 K2 82.1(8) 4_554 4
K3 S4 K2 111.3(7) . 4
K2 S4 K2 161.6(3) 10_554 4
S2 K1 S2 178.03(13) 6 12
S2 K1 S2 112.70(7) 6 16
S2 K1 S2 68.96(13) 12 16
S2 K1 S2 112.70(7) 6 15_455
S2 K1 S2 65.62(13) 12 15_455
S2 K1 S2 103.19(14) 16 15_455
S2 K1 S2 65.62(13) 6 2_565
S2 K1 S2 112.70(7) 12 2_565
S2 K1 S2 178.03(13) 16 2_565
S2 K1 S2 76.84(14) 15_455 2_565
S2 K1 S2 68.96(13) 6 .
S2 K1 S2 112.70(7) 12 .
S2 K1 S2 76.84(14) 16 .
S2 K1 S2 178.03(13) 15_455 .
S2 K1 S2 103.19(14) 2_565 .
S2 K1 S2 103.19(14) 6 5_565
S2 K1 S2 76.84(14) 12 5_565
S2 K1 S2 112.70(7) 16 5_565
S2 K1 S2 112.70(7) 15_455 5_565
S2 K1 S2 68.96(13) 2_565 5_565
S2 K1 S2 65.62(13) . 5_565
S2 K1 S2 76.84(14) 6 11_455
S2 K1 S2 103.19(14) 12 11_455
S2 K1 S2 65.62(13) 16 11_455
S2 K1 S2 68.96(13) 15_455 11_455
S2 K1 S2 112.70(7) 2_565 11_455
S2 K1 S2 112.70(7) . 11_455
S2 K1 S2 178.03(13) 5_565 11_455
S2 K1 Zn 35.38(7) 6 2_565
S2 K1 Zn 143.49(7) 12 2_565
S2 K1 Zn 143.49(7) 16 2_565
S2 K1 Zn 106.88(8) 15_455 2_565
S2 K1 Zn 35.38(7) 2_565 2_565
S2 K1 Zn 73.81(8) . 2_565
S2 K1 Zn 73.81(8) 5_565 2_565
S2 K1 Zn 106.88(8) 11_455 2_565
S2 K1 Zn 143.49(7) 6 12
S2 K1 Zn 35.38(7) 12 12
S2 K1 Zn 73.81(8) 16 12
S2 K1 Zn 35.38(7) 15_455 12
S2 K1 Zn 106.88(8) 2_565 12
S2 K1 Zn 143.49(7) . 12
S2 K1 Zn 106.88(8) 5_565 12
S2 K1 Zn 73.81(8) 11_455 12
Zn K1 Zn 140.85(5) 2_565 12
S2 K1 Zn 106.88(8) 6 11_455
S2 K1 Zn 73.81(8) 12 11_455
S2 K1 Zn 35.38(7) 16 11_455
S2 K1 Zn 73.81(8) 15_455 11_455
S2 K1 Zn 143.49(7) 2_565 11_455
S2 K1 Zn 106.88(8) . 11_455
S2 K1 Zn 143.49(7) 5_565 11_455
S2 K1 Zn 35.38(7) 11_455 11_455
Zn K1 Zn 140.85(5) 2_565 11_455
Zn K1 Zn 56.56(8) 12 11_455
S2 K1 Zn 73.81(8) 6 .
S2 K1 Zn 106.88(8) 12 .
S2 K1 Zn 106.88(8) 16 .
S2 K1 Zn 143.49(7) 15_455 .
S2 K1 Zn 73.81(8) 2_565 .
S2 K1 Zn 35.38(7) . .
S2 K1 Zn 35.38(7) 5_565 .
S2 K1 Zn 143.49(7) 11_455 .
Zn K1 Zn 56.56(8) 2_565 .
Zn K1 Zn 140.85(5) 12 .
Zn K1 Zn 140.85(5) 11_455 .
S2 K2 S2 85.3(3) 16 .
S2 K2 S4 117.05(13) 16 10
S2 K2 S4 114.00(14) . 10
S2 K2 S4 114.00(14) 16 3
S2 K2 S4 117.05(13) . 3
S4 K2 S4 108.3(3) 10 3
S2 K2 S2 168.6(2) 16 7
S2 K2 S2 83.37(11) . 7
S4 K2 S2 68.35(17) 10 7
S4 K2 S2 71.38(18) 3 7
S2 K2 S2 83.37(11) 16 10
S2 K2 S2 168.6(2) . 10
S4 K2 S2 71.38(18) 10 10
S4 K2 S2 68.35(17) 3 10
S2 K2 S2 108.0(3) 7 10
S2 K2 Zn 152.01(11) 16 4_655
S2 K2 Zn 113.34(10) . 4_655
S4 K2 Zn 37.21(13) 10 4_655
S4 K2 Zn 77.19(19) 3 4_655
S2 K2 Zn 36.86(10) 7 4_655
S2 K2 Zn 77.18(17) 10 4_655
S2 K2 Zn 113.34(10) 16 10
S2 K2 Zn 152.01(11) . 10
S4 K2 Zn 77.19(19) 10 10
S4 K2 Zn 37.21(13) 3 10
S2 K2 Zn 77.18(17) 7 10
S2 K2 Zn 36.86(10) 10 10
Zn K2 Zn 59.22(14) 4_655 10
S2 K2 Sn2 96.03(8) 16 10
S2 K2 Sn2 145.77(8) . 10
S4 K2 Sn2 36.25(13) 10 10
S4 K2 Sn2 93.7(2) 3 10
S2 K2 Sn2 93.53(18) 7 10
S2 K2 Sn2 36.29(8) 10 10
Zn K2 Sn2 56.67(11) 4_655 10
Zn K2 Sn2 56.52(10) 10 10
S2 K2 Sn2 145.77(8) 16 3
S2 K2 Sn2 96.03(8) . 3
S4 K2 Sn2 93.7(2) 10 3
S4 K2 Sn2 36.25(13) 3 3
S2 K2 Sn2 36.29(8) 7 3
S2 K2 Sn2 93.53(18) 10 3
Zn K2 Sn2 56.52(10) 4_655 3
Zn K2 Sn2 56.67(11) 10 3
Sn2 K2 Sn2 101.42(19) 10 3
S2 K2 K3 111.2(3) 16 10
S2 K2 K3 65.2(3) . 10
S4 K2 K3 48.8(3) 10 10
S4 K2 K3 134.8(3) 3 10
S2 K2 K3 63.9(3) 7 10
S2 K2 K3 119.1(3) 10 10
Zn K2 K3 63.25(6) 4_655 10
Zn K2 K3 121.19(18) 10 10
Sn2 K2 K3 82.8(3) 10 10
Sn2 K2 K3 100.1(3) 3 10
S2 K2 K3 65.2(3) 16 1_556
S2 K2 K3 111.2(3) . 1_556
S4 K2 K3 134.8(3) 10 1_556
S4 K2 K3 48.8(3) 3 1_556
S2 K2 K3 119.1(3) 7 1_556
S2 K2 K3 63.9(3) 10 1_556
Zn K2 K3 121.19(18) 4_655 1_556
Zn K2 K3 63.25(6) 10 1_556
Sn2 K2 K3 100.1(3) 10 1_556
Sn2 K2 K3 82.8(3) 3 1_556
K3 K2 K3 175.5(2) 10 1_556
K3 K3 K3 90.000(8) 4_554 3_554
K3 K3 K3 45.0 4_554 2
K3 K3 K3 45.000(3) 3_554 2
K3 K3 S4 75.3(8) 4_554 .
K3 K3 S4 130.6(7) 3_554 .
K3 K3 S4 106.3(9) 2 .
K3 K3 S4 130.6(7) 4_554 3_554
K3 K3 S4 75.3(8) 3_554 3_554
K3 K3 S4 106.3(9) 2 3_554
S4 K3 S4 147.5(19) . 3_554
K3 K3 K2 124.1(2) 4_554 10_554
K3 K3 K2 128.0(2) 3_554 10_554
K3 K3 K2 146.3(4) 2 10_554
S4 K3 K2 49.1(6) . 10_554
S4 K3 K2 100.9(12) 3_554 10_554
K3 K3 K2 128.0(2) 4_554 1_554
K3 K3 K2 124.1(2) 3_554 1_554
K3 K3 K2 146.3(4) 2 1_554
S4 K3 K2 100.9(12) . 1_554
S4 K3 K2 49.1(6) 3_554 1_554
K2 K3 K2 67.5(8) 10_554 1_554

loop_
_geom_bond_atom_site_label_1
_geom_bond_atom_site_label_2
_geom_bond_distance
_geom_bond_site_symmetry_2
Sn1 S3 2.403(6) 4
Sn1 S3 2.403(6) .
Sn1 S3 2.403(6) 2
Sn1 S3 2.403(6) 3
Sn2 S4 2.369(7) .
Sn2 S2 2.373(4) .
Sn2 S2 2.373(4) 6
Sn2 S3 2.449(6) .
Sn2 K2 3.999(5) 4
Sn2 K2 3.999(5) 10_554
Sn2 K1 4.112(2) .
Zn S1 2.342(2) .
Zn S2 2.342(4) 5_565
Zn S2 2.342(4) .
Zn S4 2.360(7) 12_554
Zn K2 3.872(7) 3_565
Zn K2 3.872(7) 10_554
Zn K1 4.032(3) .
S1 Zn 2.342(2) 11_454
S1 Zn 2.342(2) 12_554
S1 Zn 2.342(2) 2_565
S2 K2 3.184(7) .
S2 K2 3.399(7) 10_554
S2 K1 3.470(4) .
S4 Zn 2.360(7) 11_454
S4 K3 3.363(17) 4_554
S4 K3 3.363(17) .
S4 K2 3.379(5) 10_554
S4 K2 3.379(5) 4
K1 S2 3.470(4) 6
K1 S2 3.470(4) 12
K1 S2 3.470(4) 16
K1 S2 3.470(4) 15_455
K1 S2 3.470(4) 2_565
K1 S2 3.470(4) 5_565
K1 S2 3.470(4) 11_455
K1 Zn 4.032(3) 2_565
K1 Zn 4.032(3) 12
K1 Zn 4.032(3) 11_455
K2 S2 3.184(7) 16
K2 S4 3.379(5) 10
K2 S4 3.379(5) 3
K2 S2 3.399(7) 7
K2 S2 3.399(7) 10
K2 Zn 3.872(7) 4_655
K2 Zn 3.872(7) 10
K2 Sn2 3.999(5) 10
K2 Sn2 3.999(5) 3
K2 K3 4.43(5) 10
K2 K3 4.43(5) 1_556
K3 K3 1.71(8) 4_554
K3 K3 1.71(8) 3_554
K3 K3 2.42(11) 2
K3 S4 3.363(17) 3_554
K3 K2 4.43(5) 10_554
K3 K2 4.43(5) 1_554
